data_4082513
loop_
_publ_author_name
'Oliva-Madrid, Mar\'ia-Jos\'e'
'Garc\?\'ia-L\'opez, Jos\'e-Antonio'
'Saura-Llamas, Isabel'
'Bautista, Delia'
'Vicente, Jos\'e'

_publ_section_title
;
 Reactivity of Eight-Membered Palladacycles Arising from Monoinsertion of
 Alkynes into the Pd--C bond of Ortho-Palladated Phenethylamines toward
 Unsaturated Molecules. Synthesis of Dihydro-3-Benzazocinones, N7-amino
 Acids, N7-amino Esters, and 3-Benzazepines
;
_journal_issue 1
_journal_name_full Organometallics
_journal_page_first 19
_journal_paper_doi 10.1021/om4010059
_journal_volume 33
_journal_year 2014
_chemical_formula_sum 'C36 H47 Br N3 O2.5 Pd'
_chemical_formula_weight 748.08
_chemical_name_systematic
; 
 ? 
;
_space_group_IT_number 2
_symmetry_cell_setting triclinic
_symmetry_space_group_name_Hall '-P 1'
_symmetry_space_group_name_H-M 'P -1'
_atom_sites_solution_hydrogens geom
_atom_sites_solution_primary direct
_atom_sites_solution_secondary difmap
_audit_creation_method SHELXL-97
_cell_angle_alpha 71.625(2)
_cell_angle_beta 74.668(2)
_cell_angle_gamma 73.472(2)
_cell_formula_units_Z 4
_cell_length_a 13.1905(11)
_cell_length_b 14.4688(11)
_cell_length_c 20.9164(16)
_cell_measurement_reflns_used 7732
_cell_measurement_temperature 100(2)
_cell_measurement_theta_max 28.03
_cell_measurement_theta_min 2.24
_cell_volume 3564.2(5)
_computing_cell_refinement 'Bruker SAINT'
_computing_data_collection 'Bruker SMART'
_computing_data_reduction 'Bruker SAINT'
_computing_molecular_graphics 'Bruker SHELXTL'
_computing_publication_material 'Bruker SHELXTL'
_computing_structure_refinement 'SHELXL-97 (Sheldrick, 1997)'
_computing_structure_solution 'SHELXS-97 (Sheldrick, 1990)'
_diffrn_ambient_temperature 100(2)
_diffrn_detector_area_resol_mean 8.26
_diffrn_measured_fraction_theta_full 0.995
_diffrn_measured_fraction_theta_max 0.911
_diffrn_measurement_device_type 'Bruker SMART APEX CCD'
_diffrn_measurement_method \w-scan
_diffrn_radiation_monochromator graphite
_diffrn_radiation_source 'fine-focus sealed tube'
_diffrn_radiation_type MoK\a
_diffrn_radiation_wavelength 0.71073
_diffrn_reflns_av_R_equivalents 0.0280
_diffrn_reflns_av_sigmaI/netI 0.0376
_diffrn_reflns_limit_h_max 17
_diffrn_reflns_limit_h_min -17
_diffrn_reflns_limit_k_max 19
_diffrn_reflns_limit_k_min -19
_diffrn_reflns_limit_l_max 27
_diffrn_reflns_limit_l_min -28
_diffrn_reflns_number 44093
_diffrn_reflns_theta_full 26.00
_diffrn_reflns_theta_max 28.70
_diffrn_reflns_theta_min 1.61
_exptl_absorpt_coefficient_mu 1.677
_exptl_absorpt_correction_T_max 0.9208
_exptl_absorpt_correction_T_min 0.7667
_exptl_absorpt_correction_type multi-scan
_exptl_absorpt_process_details SADABS
_exptl_crystal_colour colourless
_exptl_crystal_density_diffrn 1.394
_exptl_crystal_density_method 'not measured'
_exptl_crystal_description prism
_exptl_crystal_F_000 1540
_exptl_crystal_size_max 0.20
_exptl_crystal_size_mid 0.16
_exptl_crystal_size_min 0.05
_refine_diff_density_max 1.462
_refine_diff_density_min -0.310
_refine_diff_density_rms 0.083
_refine_ls_extinction_method none
_refine_ls_goodness_of_fit_ref 1.045
_refine_ls_hydrogen_treatment 'NH2 free with SADI, rigid methyls, others riding'
_refine_ls_matrix_type full
_refine_ls_number_parameters 818
_refine_ls_number_reflns 16776
_refine_ls_number_restraints 6
_refine_ls_restrained_S_all 1.045
_refine_ls_R_factor_all 0.0408
_refine_ls_R_factor_gt 0.0322
_refine_ls_shift/su_max 0.001
_refine_ls_shift/su_mean 0.000
_refine_ls_structure_factor_coef Fsqd
_refine_ls_weighting_details 'calc w=1/[\s^2^(Fo^2^)+(0.0405P)^2^+0.4782P] where P=(Fo^2^+2Fc^2^)/3'
_refine_ls_weighting_scheme calc
_refine_ls_wR_factor_gt 0.0753
_refine_ls_wR_factor_ref 0.0783
_reflns_number_gt 14107
_reflns_number_total 16776
_reflns_threshold_expression >2sigma(I)
_cod_data_source_file om4010059_si_002.cif
_cod_data_source_block jod1092s_squeezed
_cod_original_formula_sum 'C36 H47 Br N3 O2.50 Pd'
_cod_database_code 4082513

loop_
_symmetry_equiv_pos_as_xyz
'x, y, z'
'-x, -y, -z'

loop_
_atom_site_label
_atom_site_type_symbol
_atom_site_fract_x
_atom_site_fract_y
_atom_site_fract_z
_atom_site_U_iso_or_equiv
_atom_site_adp_type
_atom_site_occupancy
_atom_site_symmetry_multiplicity
_atom_site_calc_flag
_atom_site_refinement_flags
Pd1 Pd 0.410365(13) 0.437797(12) 0.268220(8) 0.01607(4) Uani 1 1 d .
Br1 Br 0.327048(18) 0.460585(17) 0.164805(11) 0.02233(6) Uani 1 1 d .
N1 N 0.53619(15) 0.50259(14) 0.19966(9) 0.0178(4) Uani 1 1 d D
H01A H 0.5671(17) 0.5246(16) 0.2225(11) 0.015(6) Uiso 1 1 d D
H01B H 0.5043(18) 0.5556(14) 0.1721(11) 0.022(7) Uiso 1 1 d D
N2 N 0.45803(15) 0.48979(14) 0.38368(9) 0.0212(4) Uani 1 1 d .
N3 N 0.21841(16) 0.34504(14) 0.35622(10) 0.0233(4) Uani 1 1 d .
O1 O 0.83705(13) 0.54840(12) 0.34417(8) 0.0234(3) Uani 1 1 d .
O2 O 0.91295(13) 0.56773(12) 0.21376(8) 0.0237(3) Uani 1 1 d .
C1 C 0.70242(17) 0.37730(16) 0.31409(11) 0.0171(4) Uani 1 1 d .
C2 C 0.73523(17) 0.39430(15) 0.24298(11) 0.0167(4) Uani 1 1 d .
C3 C 0.80650(17) 0.45838(16) 0.20854(11) 0.0186(4) Uani 1 1 d .
H3 H 0.8308 0.4689 0.1603 0.022 Uiso 1 1 calc R
C4 C 0.84203(17) 0.50635(16) 0.24315(11) 0.0181(4) Uani 1 1 d .
C5 C 0.80251(17) 0.49424(16) 0.31399(11) 0.0182(4) Uani 1 1 d .
C6 C 0.73645(17) 0.42875(16) 0.34850(11) 0.0177(4) Uani 1 1 d .
H6 H 0.7132 0.4180 0.3968 0.021 Uiso 1 1 calc R
C7 C 0.64057(17) 0.29984(16) 0.35900(10) 0.0169(4) Uani 1 1 d .
C8 C 0.53277(18) 0.32337(16) 0.37762(10) 0.0173(4) Uani 1 1 d .
C9 C 0.46916(17) 0.42640(16) 0.35099(10) 0.0167(4) Uani 1 1 d .
C10 C 0.61838(17) 0.44054(16) 0.15716(11) 0.0185(4) Uani 1 1 d .
H10A H 0.6645 0.4827 0.1216 0.022 Uiso 1 1 calc R
H10B H 0.5819 0.4135 0.1336 0.022 Uiso 1 1 calc R
C11 C 0.68877(18) 0.35410(16) 0.20137(11) 0.0182(4) Uani 1 1 d .
H11A H 0.6450 0.3063 0.2325 0.022 Uiso 1 1 calc R
H11B H 0.7478 0.3183 0.1716 0.022 Uiso 1 1 calc R
C12 C 0.9728(2) 0.56381(19) 0.14636(12) 0.0271(5) Uani 1 1 d .
H12A H 1.0072 0.4943 0.1461 0.041 Uiso 1 1 calc R
H12B H 1.0282 0.6029 0.1334 0.041 Uiso 1 1 calc R
H12C H 0.9240 0.5916 0.1135 0.041 Uiso 1 1 calc R
C13 C 0.7983(2) 0.5336(2) 0.41616(12) 0.0318(6) Uani 1 1 d .
H13A H 0.7193 0.5523 0.4254 0.048 Uiso 1 1 calc R
H13B H 0.8267 0.5752 0.4331 0.048 Uiso 1 1 calc R
H13C H 0.8220 0.4632 0.4395 0.048 Uiso 1 1 calc R
C14 C 0.3892(2) 0.59212(18) 0.37268(12) 0.0272(5) Uani 1 1 d .
C15 C 0.4005(2) 0.65357(18) 0.29839(13) 0.0377(7) Uani 1 1 d .
H15A H 0.4760 0.6573 0.2797 0.057 Uiso 1 1 calc R
H15B H 0.3558 0.7211 0.2961 0.057 Uiso 1 1 calc R
H15C H 0.3768 0.6220 0.2715 0.057 Uiso 1 1 calc R
C16 C 0.2719(2) 0.5821(2) 0.40065(15) 0.0426(7) Uani 1 1 d .
H16A H 0.2489 0.5562 0.3700 0.064 Uiso 1 1 calc R
H16B H 0.2257 0.6477 0.4032 0.064 Uiso 1 1 calc R
H16C H 0.2661 0.5361 0.4466 0.064 Uiso 1 1 calc R
C17 C 0.4218(3) 0.6410(2) 0.41688(18) 0.0558(10) Uani 1 1 d .
H17A H 0.4147 0.5996 0.4643 0.084 Uiso 1 1 calc R
H17B H 0.3748 0.7073 0.4156 0.084 Uiso 1 1 calc R
H17C H 0.4968 0.6473 0.3991 0.084 Uiso 1 1 calc R
C18 C 0.29276(19) 0.37781(17) 0.32758(11) 0.0222(5) Uani 1 1 d .
C19 C 0.11818(19) 0.31095(18) 0.38836(12) 0.0256(5) Uani 1 1 d .
C20 C 0.0477(2) 0.34802(19) 0.33457(13) 0.0311(6) Uani 1 1 d .
H20A H 0.0341 0.4210 0.3190 0.047 Uiso 1 1 calc R
H20B H -0.0209 0.3272 0.3545 0.047 Uiso 1 1 calc R
H20C H 0.0845 0.3198 0.2954 0.047 Uiso 1 1 calc R
C21 C 0.1462(2) 0.19726(19) 0.41125(15) 0.0390(7) Uani 1 1 d .
H21A H 0.1838 0.1708 0.3715 0.058 Uiso 1 1 calc R
H21B H 0.0798 0.1725 0.4319 0.058 Uiso 1 1 calc R
H21C H 0.1928 0.1754 0.4451 0.058 Uiso 1 1 calc R
C22 C 0.0675(2) 0.3562(3) 0.44890(15) 0.0464(8) Uani 1 1 d .
H22A H 0.1177 0.3348 0.4807 0.070 Uiso 1 1 calc R
H22B H 0.0006 0.3339 0.4727 0.070 Uiso 1 1 calc R
H22C H 0.0517 0.4292 0.4324 0.070 Uiso 1 1 calc R
C31 C 0.46669(17) 0.25410(16) 0.42847(11) 0.0185(4) Uani 1 1 d .
C32 C 0.46994(19) 0.16113(17) 0.42082(12) 0.0237(5) Uani 1 1 d .
H32 H 0.5144 0.1407 0.3817 0.028 Uiso 1 1 calc R
C33 C 0.4089(2) 0.09804(18) 0.46988(13) 0.0289(5) Uani 1 1 d .
H33 H 0.4110 0.0352 0.4637 0.035 Uiso 1 1 calc R
C34 C 0.3450(2) 0.12601(19) 0.52755(13) 0.0314(6) Uani 1 1 d .
H34 H 0.3045 0.0820 0.5614 0.038 Uiso 1 1 calc R
C35 C 0.3404(2) 0.2185(2) 0.53579(12) 0.0301(6) Uani 1 1 d .
H35 H 0.2961 0.2383 0.5752 0.036 Uiso 1 1 calc R
C36 C 0.40029(18) 0.28225(18) 0.48662(12) 0.0240(5) Uani 1 1 d .
H36 H 0.3962 0.3458 0.4924 0.029 Uiso 1 1 calc R
C41 C 0.71310(18) 0.20280(16) 0.38690(11) 0.0190(4) Uani 1 1 d .
C42 C 0.8001(2) 0.16022(18) 0.34295(12) 0.0285(5) Uani 1 1 d .
H42 H 0.8087 0.1904 0.2950 0.034 Uiso 1 1 calc R
C43 C 0.8748(2) 0.07492(19) 0.36729(14) 0.0359(6) Uani 1 1 d .
H43 H 0.9329 0.0469 0.3362 0.043 Uiso 1 1 calc R
C44 C 0.8639(2) 0.0313(2) 0.43672(14) 0.0365(6) Uani 1 1 d .
H44 H 0.9151 -0.0266 0.4538 0.044 Uiso 1 1 calc R
C45 C 0.7786(2) 0.0719(2) 0.48164(13) 0.0359(6) Uani 1 1 d .
H45 H 0.7712 0.0416 0.5296 0.043 Uiso 1 1 calc R
C46 C 0.7034(2) 0.15691(19) 0.45714(12) 0.0276(5) Uani 1 1 d .
H46 H 0.6448 0.1840 0.4885 0.033 Uiso 1 1 calc R
Pd2 Pd 0.187540(13) 0.001132(12) 0.207478(8) 0.01582(4) Uani 1 1 d .
Br2 Br 0.20487(2) -0.03582(2) 0.332169(12) 0.03399(7) Uani 1 1 d .
N4 N 0.29127(15) 0.10064(14) 0.18107(10) 0.0178(4) Uani 1 1 d D
H04A H 0.3413(16) 0.0685(15) 0.2048(11) 0.014(6) Uiso 1 1 d D
H04B H 0.3208(17) 0.1107(16) 0.1385(8) 0.012(6) Uiso 1 1 d D
N5 N 0.23199(14) -0.01134(13) 0.06172(9) 0.0170(4) Uani 1 1 d .
N6 N 0.05028(16) -0.15718(15) 0.25505(10) 0.0253(4) Uani 1 1 d .
O3 O 0.37065(12) 0.29336(11) -0.13015(7) 0.0198(3) Uani 1 1 d .
O4 O 0.45208(11) 0.35053(11) -0.05325(7) 0.0166(3) Uani 1 1 d .
C51 C 0.17427(16) 0.23790(14) 0.03330(11) 0.0140(4) Uani 1 1 d .
C52 C 0.21647(16) 0.27078(15) 0.07464(10) 0.0141(4) Uani 1 1 d .
C53 C 0.31032(16) 0.30901(14) 0.04607(11) 0.0145(4) Uani 1 1 d .
H53 H 0.3397 0.3313 0.0739 0.017 Uiso 1 1 calc R
C54 C 0.36039(16) 0.31466(15) -0.02150(11) 0.0145(4) Uani 1 1 d .
C55 C 0.31666(17) 0.28352(15) -0.06369(10) 0.0156(4) Uani 1 1 d .
C56 C 0.22477(17) 0.24569(15) -0.03562(11) 0.0157(4) Uani 1 1 d .
H56 H 0.1950 0.2244 -0.0638 0.019 Uiso 1 1 calc R
C57 C 0.07287(16) 0.19911(15) 0.05832(10) 0.0138(4) Uani 1 1 d .
C58 C 0.07332(16) 0.10369(15) 0.09367(10) 0.0143(4) Uani 1 1 d .
C59 C 0.17411(16) 0.02802(14) 0.10885(11) 0.0142(4) Uani 1 1 d .
C60 C 0.24268(18) 0.19854(15) 0.19719(11) 0.0179(4) Uani 1 1 d .
H60A H 0.3005 0.2326 0.1925 0.021 Uiso 1 1 calc R
H60B H 0.2030 0.1878 0.2453 0.021 Uiso 1 1 calc R
C61 C 0.16566(17) 0.26469(16) 0.14933(10) 0.0167(4) Uani 1 1 d .
H61A H 0.1001 0.2377 0.1610 0.020 Uiso 1 1 calc R
H61B H 0.1436 0.3327 0.1564 0.020 Uiso 1 1 calc R
C62 C 0.49990(17) 0.38206(17) -0.01198(11) 0.0200(5) Uani 1 1 d .
H62A H 0.4468 0.4337 0.0076 0.030 Uiso 1 1 calc R
H62B H 0.5621 0.4092 -0.0405 0.030 Uiso 1 1 calc R
H62C H 0.5234 0.3249 0.0252 0.030 Uiso 1 1 calc R
C63 C 0.3335(2) 0.25301(19) -0.17162(12) 0.0272(5) Uani 1 1 d .
H63A H 0.3355 0.1819 -0.1500 0.041 Uiso 1 1 calc R
H63B H 0.3802 0.2609 -0.2172 0.041 Uiso 1 1 calc R
H63C H 0.2595 0.2885 -0.1762 0.041 Uiso 1 1 calc R
C64 C 0.32994(18) -0.09297(16) 0.06739(12) 0.0211(5) Uani 1 1 d .
C65 C 0.41542(19) -0.0654(2) 0.09014(14) 0.0335(6) Uani 1 1 d .
H65A H 0.4258 0.0010 0.0622 0.050 Uiso 1 1 calc R
H65B H 0.4835 -0.1145 0.0842 0.050 Uiso 1 1 calc R
H65C H 0.3920 -0.0648 0.1386 0.050 Uiso 1 1 calc R
C66 C 0.37269(19) -0.10661(18) -0.00533(12) 0.0263(5) Uani 1 1 d .
H66A H 0.3197 -0.1286 -0.0190 0.039 Uiso 1 1 calc R
H66B H 0.4405 -0.1570 -0.0063 0.039 Uiso 1 1 calc R
H66C H 0.3852 -0.0430 -0.0373 0.039 Uiso 1 1 calc R
C67 C 0.3010(2) -0.18940(17) 0.11593(13) 0.0323(6) Uani 1 1 d .
H67A H 0.2792 -0.1826 0.1631 0.048 Uiso 1 1 calc R
H67B H 0.3638 -0.2449 0.1130 0.048 Uiso 1 1 calc R
H67C H 0.2415 -0.2027 0.1029 0.048 Uiso 1 1 calc R
C68 C 0.09740(18) -0.09494(17) 0.23404(11) 0.0209(5) Uani 1 1 d .
C69 C 0.0004(2) -0.24341(18) 0.28581(13) 0.0306(6) Uani 1 1 d .
C70 C -0.0154(3) -0.2619(2) 0.36322(15) 0.0489(8) Uani 1 1 d .
H70A H 0.0535 -0.2688 0.3757 0.073 Uiso 1 1 calc R
H70B H -0.0420 -0.3232 0.3862 0.073 Uiso 1 1 calc R
H70C H -0.0680 -0.2054 0.3776 0.073 Uiso 1 1 calc R
C71 C -0.1073(2) -0.2181(2) 0.26422(17) 0.0482(8) Uani 1 1 d .
H71A H -0.1529 -0.1590 0.2787 0.072 Uiso 1 1 calc R
H71B H -0.1426 -0.2745 0.2858 0.072 Uiso 1 1 calc R
H71C H -0.0959 -0.2046 0.2142 0.072 Uiso 1 1 calc R
C72 C 0.0775(2) -0.3303(2) 0.26063(17) 0.0454(8) Uani 1 1 d .
H72A H 0.0871 -0.3147 0.2106 0.068 Uiso 1 1 calc R
H72B H 0.0479 -0.3903 0.2816 0.068 Uiso 1 1 calc R
H72C H 0.1472 -0.3421 0.2735 0.068 Uiso 1 1 calc R
C81 C -0.02499(16) 0.27398(15) 0.03746(10) 0.0145(4) Uani 1 1 d .
C82 C -0.04339(17) 0.37190(15) 0.04228(10) 0.0161(4) Uani 1 1 d .
H82 H 0.0051 0.3892 0.0607 0.019 Uiso 1 1 calc R
C83 C -0.13130(17) 0.44453(16) 0.02063(11) 0.0185(4) Uani 1 1 d .
H83 H -0.1431 0.5102 0.0252 0.022 Uiso 1 1 calc R
C84 C -0.20142(18) 0.42113(17) -0.00753(11) 0.0198(5) Uani 1 1 d .
H84 H -0.2610 0.4707 -0.0228 0.024 Uiso 1 1 calc R
C85 C -0.18415(18) 0.32482(17) -0.01330(12) 0.0225(5) Uani 1 1 d .
H85 H -0.2321 0.3084 -0.0326 0.027 Uiso 1 1 calc R
C86 C -0.09705(17) 0.25207(16) 0.00903(11) 0.0194(4) Uani 1 1 d .
H86 H -0.0864 0.1863 0.0049 0.023 Uiso 1 1 calc R
C91 C -0.02686(17) 0.06398(15) 0.11905(11) 0.0158(4) Uani 1 1 d .
C92 C -0.10904(18) 0.09744(17) 0.16923(12) 0.0212(5) Uani 1 1 d .
H92 H -0.0997 0.1423 0.1909 0.025 Uiso 1 1 calc R
C93 C -0.20494(18) 0.06505(18) 0.18769(13) 0.0272(5) Uani 1 1 d .
H93 H -0.2602 0.0866 0.2229 0.033 Uiso 1 1 calc R
C94 C -0.22043(19) 0.00226(18) 0.15556(14) 0.0312(6) Uani 1 1 d .
H94 H -0.2876 -0.0166 0.1668 0.037 Uiso 1 1 calc R
C95 C -0.1383(2) -0.03355(18) 0.10677(13) 0.0274(5) Uani 1 1 d .
H95 H -0.1487 -0.0775 0.0848 0.033 Uiso 1 1 calc R
C96 C -0.04027(18) -0.00488(16) 0.08998(12) 0.0203(5) Uani 1 1 d .
H96 H 0.0177 -0.0325 0.0585 0.024 Uiso 1 1 calc R
O90 O 0.51189(14) 0.04541(12) 0.24294(8) 0.0293(4) Uani 1 1 d .
C101 C 0.5257(2) 0.20203(19) 0.16282(12) 0.0283(5) Uani 1 1 d .
H101 H 0.6022 0.1812 0.1436 0.042 Uiso 1 1 calc R
H201 H 0.5077 0.2740 0.1585 0.042 Uiso 1 1 calc R
H301 H 0.4819 0.1868 0.1378 0.042 Uiso 1 1 calc R
C102 C 0.50256(19) 0.14596(17) 0.23878(12) 0.0253(5) Uani 1 1 d .
H102 H 0.5546 0.1519 0.2630 0.030 Uiso 1 1 calc R
H202 H 0.4290 0.1748 0.2607 0.030 Uiso 1 1 calc R
C103 C 0.5021(2) -0.01360(19) 0.31218(13) 0.0346(6) Uani 1 1 d .
H103 H 0.4295 0.0086 0.3385 0.042 Uiso 1 1 calc R
H203 H 0.5563 -0.0059 0.3340 0.042 Uiso 1 1 calc R
C104 C 0.5194(3) -0.1209(2) 0.31249(16) 0.0484(8) Uani 1 1 d .
H104 H 0.4715 -0.1266 0.2859 0.073 Uiso 1 1 calc R
H204 H 0.5037 -0.1612 0.3599 0.073 Uiso 1 1 calc R
H304 H 0.5945 -0.1450 0.2919 0.073 Uiso 1 1 calc R

loop_
_atom_site_aniso_label
_atom_site_aniso_U_11
_atom_site_aniso_U_22
_atom_site_aniso_U_33
_atom_site_aniso_U_23
_atom_site_aniso_U_13
_atom_site_aniso_U_12
Pd1 0.01616(8) 0.01814(9) 0.01346(8) -0.00331(6) -0.00246(6) -0.00432(6)
Br1 0.02354(12) 0.02846(12) 0.01783(11) -0.00462(9) -0.00652(9) -0.00927(10)
N1 0.0198(10) 0.0186(10) 0.0149(9) -0.0032(7) -0.0050(8) -0.0039(8)
N2 0.0203(10) 0.0229(10) 0.0195(9) -0.0058(8) -0.0030(8) -0.0040(8)
N3 0.0219(10) 0.0272(11) 0.0193(10) -0.0031(8) -0.0037(8) -0.0068(8)
O1 0.0282(9) 0.0279(9) 0.0178(8) -0.0094(7) 0.0008(7) -0.0129(7)
O2 0.0264(9) 0.0274(9) 0.0187(8) -0.0047(7) 0.0010(7) -0.0144(7)
C1 0.0150(10) 0.0172(11) 0.0168(10) -0.0026(8) -0.0044(8) -0.0010(8)
C2 0.0159(10) 0.0167(10) 0.0159(10) -0.0029(8) -0.0044(8) -0.0016(8)
C3 0.0171(11) 0.0219(11) 0.0137(10) -0.0024(8) -0.0008(8) -0.0040(9)
C4 0.0160(10) 0.0165(11) 0.0186(11) -0.0025(8) -0.0002(8) -0.0038(8)
C5 0.0165(11) 0.0179(11) 0.0201(11) -0.0071(9) -0.0038(9) -0.0010(9)
C6 0.0154(10) 0.0211(11) 0.0141(10) -0.0039(8) -0.0015(8) -0.0026(9)
C7 0.0206(11) 0.0196(11) 0.0111(10) -0.0023(8) -0.0036(8) -0.0068(9)
C8 0.0217(11) 0.0196(11) 0.0115(10) -0.0036(8) -0.0026(8) -0.0070(9)
C9 0.0144(10) 0.0212(11) 0.0135(10) -0.0038(8) 0.0006(8) -0.0064(9)
C10 0.0200(11) 0.0210(11) 0.0152(10) -0.0032(9) -0.0035(9) -0.0069(9)
C11 0.0197(11) 0.0195(11) 0.0143(10) -0.0030(8) -0.0023(8) -0.0052(9)
C12 0.0269(13) 0.0316(13) 0.0211(12) -0.0061(10) 0.0055(10) -0.0137(11)
C13 0.0371(15) 0.0454(16) 0.0221(12) -0.0197(12) 0.0036(11) -0.0196(13)
C14 0.0319(14) 0.0236(12) 0.0254(12) -0.0111(10) -0.0069(10) 0.0017(10)
C15 0.0525(18) 0.0180(12) 0.0328(14) -0.0043(11) 0.0015(13) -0.0039(12)
C16 0.0332(15) 0.0417(17) 0.0372(16) -0.0082(13) 0.0002(12) 0.0069(13)
C17 0.074(2) 0.0367(17) 0.072(2) -0.0334(17) -0.038(2) 0.0090(16)
C18 0.0220(12) 0.0269(12) 0.0159(11) -0.0046(9) -0.0055(9) -0.0022(10)
C19 0.0194(12) 0.0311(13) 0.0222(12) -0.0020(10) 0.0017(9) -0.0102(10)
C20 0.0220(13) 0.0314(14) 0.0369(14) -0.0040(11) -0.0089(11) -0.0037(11)
C21 0.0362(15) 0.0302(15) 0.0436(17) 0.0089(12) -0.0141(13) -0.0113(12)
C22 0.0341(16) 0.069(2) 0.0376(16) -0.0247(16) 0.0095(13) -0.0167(15)
C31 0.0170(11) 0.0221(11) 0.0143(10) -0.0011(9) -0.0041(8) -0.0044(9)
C32 0.0246(12) 0.0247(12) 0.0211(11) -0.0054(9) -0.0029(9) -0.0062(10)
C33 0.0337(14) 0.0208(12) 0.0296(13) 0.0007(10) -0.0072(11) -0.0093(10)
C34 0.0284(13) 0.0310(14) 0.0264(13) 0.0052(11) -0.0016(11) -0.0115(11)
C35 0.0259(13) 0.0377(15) 0.0196(12) -0.0025(10) 0.0034(10) -0.0087(11)
C36 0.0218(12) 0.0285(13) 0.0201(11) -0.0057(10) 0.0012(9) -0.0084(10)
C41 0.0211(11) 0.0193(11) 0.0174(11) -0.0023(9) -0.0053(9) -0.0067(9)
C42 0.0296(13) 0.0252(13) 0.0197(12) -0.0001(10) 0.0000(10) -0.0002(10)
C43 0.0321(15) 0.0285(14) 0.0326(14) -0.0028(11) -0.0017(12) 0.0057(11)
C44 0.0334(15) 0.0283(14) 0.0384(15) 0.0030(12) -0.0147(12) 0.0016(11)
C45 0.0414(16) 0.0369(15) 0.0212(13) 0.0041(11) -0.0126(12) -0.0031(12)
C46 0.0271(13) 0.0344(14) 0.0185(11) -0.0036(10) -0.0060(10) -0.0045(11)
Pd2 0.01666(9) 0.01456(8) 0.01600(8) -0.00258(6) -0.00270(6) -0.00502(6)
Br2 0.04774(17) 0.03963(15) 0.01817(12) -0.00019(10) -0.00893(11) -0.02084(13)
N4 0.0170(9) 0.0178(9) 0.0179(10) -0.0033(8) -0.0035(8) -0.0041(8)
N5 0.0139(9) 0.0144(9) 0.0213(9) -0.0037(7) -0.0025(7) -0.0029(7)
N6 0.0291(11) 0.0240(10) 0.0236(10) -0.0026(8) -0.0040(9) -0.0122(9)
O3 0.0212(8) 0.0246(8) 0.0160(7) -0.0070(6) 0.0000(6) -0.0100(7)
O4 0.0151(7) 0.0183(7) 0.0180(7) -0.0031(6) -0.0031(6) -0.0078(6)
C51 0.0110(10) 0.0093(9) 0.0202(10) -0.0029(8) -0.0034(8) -0.0004(8)
C52 0.0126(10) 0.0110(10) 0.0169(10) -0.0022(8) -0.0030(8) -0.0013(8)
C53 0.0137(10) 0.0107(10) 0.0205(10) -0.0048(8) -0.0067(8) -0.0010(8)
C54 0.0117(10) 0.0098(9) 0.0197(10) -0.0009(8) -0.0028(8) -0.0022(8)
C55 0.0160(10) 0.0137(10) 0.0154(10) -0.0034(8) -0.0019(8) -0.0023(8)
C56 0.0163(10) 0.0145(10) 0.0177(10) -0.0048(8) -0.0052(8) -0.0032(8)
C57 0.0125(10) 0.0146(10) 0.0151(10) -0.0056(8) -0.0029(8) -0.0021(8)
C58 0.0142(10) 0.0159(10) 0.0144(10) -0.0072(8) -0.0016(8) -0.0033(8)
C59 0.0131(10) 0.0099(9) 0.0189(10) -0.0014(8) -0.0013(8) -0.0059(8)
C60 0.0211(11) 0.0169(11) 0.0183(11) -0.0055(8) -0.0049(9) -0.0060(9)
C61 0.0162(10) 0.0159(10) 0.0187(10) -0.0053(8) -0.0028(8) -0.0045(8)
C62 0.0171(11) 0.0230(11) 0.0241(11) -0.0067(9) -0.0039(9) -0.0101(9)
C63 0.0305(13) 0.0362(14) 0.0203(12) -0.0129(10) 0.0021(10) -0.0156(11)
C64 0.0187(11) 0.0182(11) 0.0225(11) -0.0063(9) -0.0030(9) 0.0021(9)
C65 0.0181(12) 0.0412(15) 0.0452(16) -0.0250(13) -0.0106(11) 0.0070(11)
C66 0.0247(12) 0.0241(12) 0.0243(12) -0.0075(10) -0.0011(10) 0.0014(10)
C67 0.0365(15) 0.0180(12) 0.0304(14) -0.0039(10) 0.0023(11) 0.0017(11)
C68 0.0214(11) 0.0230(12) 0.0177(11) -0.0046(9) -0.0028(9) -0.0058(10)
C69 0.0344(14) 0.0260(13) 0.0318(14) 0.0089(10) -0.0125(11) -0.0201(11)
C70 0.0472(18) 0.060(2) 0.0337(16) 0.0128(14) -0.0091(14) -0.0299(16)
C71 0.0454(18) 0.0348(16) 0.065(2) 0.0123(14) -0.0280(16) -0.0229(14)
C72 0.0504(19) 0.0298(15) 0.063(2) -0.0041(14) -0.0214(16) -0.0184(14)
C81 0.0125(10) 0.0160(10) 0.0136(10) -0.0021(8) -0.0010(8) -0.0044(8)
C82 0.0159(10) 0.0174(10) 0.0157(10) -0.0036(8) -0.0029(8) -0.0055(8)
C83 0.0195(11) 0.0148(10) 0.0172(10) -0.0019(8) -0.0014(9) -0.0022(9)
C84 0.0162(11) 0.0208(11) 0.0191(11) -0.0031(9) -0.0044(9) -0.0002(9)
C85 0.0198(11) 0.0262(12) 0.0246(12) -0.0056(10) -0.0088(9) -0.0068(9)
C86 0.0192(11) 0.0165(11) 0.0240(11) -0.0052(9) -0.0061(9) -0.0043(9)
C91 0.0148(10) 0.0140(10) 0.0173(10) -0.0006(8) -0.0045(8) -0.0036(8)
C92 0.0177(11) 0.0214(11) 0.0239(12) -0.0063(9) -0.0033(9) -0.0036(9)
C93 0.0124(11) 0.0298(13) 0.0316(13) -0.0048(11) 0.0025(10) -0.0025(10)
C94 0.0182(12) 0.0271(13) 0.0433(15) 0.0050(11) -0.0077(11) -0.0115(10)
C95 0.0300(13) 0.0227(12) 0.0339(14) -0.0025(10) -0.0118(11) -0.0128(10)
C96 0.0217(11) 0.0170(11) 0.0236(11) -0.0038(9) -0.0059(9) -0.0067(9)
O90 0.0387(10) 0.0251(9) 0.0242(9) -0.0054(7) -0.0092(8) -0.0051(8)
C101 0.0271(13) 0.0290(13) 0.0281(13) -0.0054(10) -0.0079(10) -0.0049(10)
C102 0.0225(12) 0.0259(12) 0.0302(13) -0.0143(10) -0.0137(10) 0.0061(10)
C103 0.0497(17) 0.0272(14) 0.0252(13) -0.0034(11) -0.0077(12) -0.0093(12)
C104 0.080(2) 0.0290(15) 0.0410(17) -0.0025(13) -0.0257(17) -0.0144(15)

loop_
_atom_type_symbol
_atom_type_description
_atom_type_scat_dispersion_real
_atom_type_scat_dispersion_imag
_atom_type_scat_source
C C 0.0033 0.0016 'International Tables Vol C Tables 4.2.6.8 and 6.1.1.4'
H H 0.0000 0.0000 'International Tables Vol C Tables 4.2.6.8 and 6.1.1.4'
N N 0.0061 0.0033 'International Tables Vol C Tables 4.2.6.8 and 6.1.1.4'
O O 0.0106 0.0060 'International Tables Vol C Tables 4.2.6.8 and 6.1.1.4'
Pd Pd -0.9988 1.0072 'International Tables Vol C Tables 4.2.6.8 and 6.1.1.4'
Br Br -0.2901 2.4595 'International Tables Vol C Tables 4.2.6.8 and 6.1.1.4'

loop_
_geom_angle_atom_site_label_1
_geom_angle_atom_site_label_2
_geom_angle_atom_site_label_3
_geom_angle
C18 Pd1 C9 90.34(9)
C18 Pd1 N1 177.37(8)
C9 Pd1 N1 92.27(8)
C18 Pd1 Br1 88.78(6)
C9 Pd1 Br1 176.73(6)
N1 Pd1 Br1 88.64(5)
C10 N1 Pd1 117.25(14)
C9 N2 C14 127.18(19)
C18 N3 C19 174.7(2)
C5 O1 C13 115.23(17)
C4 O2 C12 116.69(17)
C2 C1 C6 119.23(19)
C2 C1 C7 124.73(19)
C6 C1 C7 115.79(18)
C1 C2 C3 118.71(19)
C1 C2 C11 122.07(19)
C3 C2 C11 118.97(19)
C4 C3 C2 121.6(2)
O2 C4 C3 125.08(19)
O2 C4 C5 115.67(19)
C3 C4 C5 119.2(2)
C6 C5 O1 124.6(2)
C6 C5 C4 119.5(2)
O1 C5 C4 115.91(19)
C5 C6 C1 121.5(2)
C8 C7 C41 126.0(2)
C8 C7 C1 121.2(2)
C41 C7 C1 112.27(18)
C7 C8 C31 124.5(2)
C7 C8 C9 121.27(19)
C31 C8 C9 114.18(18)
N2 C9 C8 116.95(19)
N2 C9 Pd1 130.74(17)
C8 C9 Pd1 112.27(14)
N1 C10 C11 111.11(17)
C2 C11 C10 109.52(17)
N2 C14 C15 114.82(19)
N2 C14 C17 104.7(2)
C15 C14 C17 111.0(2)
N2 C14 C16 107.4(2)
C15 C14 C16 109.3(2)
C17 C14 C16 109.4(2)
N3 C18 Pd1 172.3(2)
N3 C19 C20 107.11(19)
N3 C19 C22 106.7(2)
C20 C19 C22 111.9(2)
N3 C19 C21 108.0(2)
C20 C19 C21 111.2(2)
C22 C19 C21 111.7(2)
C32 C31 C36 118.4(2)
C32 C31 C8 122.3(2)
C36 C31 C8 119.3(2)
C33 C32 C31 120.6(2)
C34 C33 C32 120.5(2)
C33 C34 C35 119.7(2)
C34 C35 C36 120.1(2)
C35 C36 C31 120.8(2)
C42 C41 C46 117.5(2)
C42 C41 C7 119.88(19)
C46 C41 C7 122.3(2)
C43 C42 C41 121.9(2)
C44 C43 C42 119.6(2)
C43 C44 C45 119.9(2)
C44 C45 C46 120.4(2)
C45 C46 C41 120.7(2)
C68 Pd2 C59 89.17(8)
C68 Pd2 N4 177.27(8)
C59 Pd2 N4 92.53(8)
C68 Pd2 Br2 90.14(6)
C59 Pd2 Br2 179.07(5)
N4 Pd2 Br2 88.14(5)
C60 N4 Pd2 116.24(14)
C59 N5 C64 126.38(18)
C68 N6 C69 173.4(2)
C55 O3 C63 116.44(17)
C54 O4 C62 116.81(16)
C52 C51 C56 119.34(19)
C52 C51 C57 122.73(18)
C56 C51 C57 117.84(18)
C51 C52 C53 118.77(19)
C51 C52 C61 121.95(18)
C53 C52 C61 119.26(18)
C54 C53 C52 121.34(18)
O4 C54 C53 125.05(18)
O4 C54 C55 114.97(18)
C53 C54 C55 119.97(19)
O3 C55 C56 125.41(18)
O3 C55 C54 115.89(18)
C56 C55 C54 118.70(19)
C55 C56 C51 121.84(19)
C58 C57 C81 124.14(19)
C58 C57 C51 121.69(18)
C81 C57 C51 114.10(17)
C57 C58 C91 122.36(18)
C57 C58 C59 123.02(18)
C91 C58 C59 114.59(17)
N5 C59 C58 117.57(18)
N5 C59 Pd2 130.94(16)
C58 C59 Pd2 111.37(13)
N4 C60 C61 111.21(17)
C52 C61 C60 112.04(17)
N5 C64 C65 111.97(18)
N5 C64 C67 110.57(19)
C65 C64 C67 110.7(2)
N5 C64 C66 104.69(17)
C65 C64 C66 109.3(2)
C67 C64 C66 109.40(19)
N6 C68 Pd2 172.8(2)
N6 C69 C71 108.7(2)
N6 C69 C72 107.1(2)
C71 C69 C72 111.9(2)
N6 C69 C70 106.4(2)
C71 C69 C70 110.4(2)
C72 C69 C70 112.0(2)
C86 C81 C82 117.53(19)
C86 C81 C57 122.47(19)
C82 C81 C57 119.89(18)
C83 C82 C81 121.37(19)
C84 C83 C82 120.1(2)
C83 C84 C85 119.5(2)
C84 C85 C86 120.4(2)
C85 C86 C81 121.1(2)
C92 C91 C96 119.2(2)
C92 C91 C58 121.35(19)
C96 C91 C58 119.38(19)
C91 C92 C93 119.9(2)
C94 C93 C92 120.6(2)
C93 C94 C95 120.0(2)
C94 C95 C96 119.8(2)
C91 C96 C95 120.3(2)
C102 O90 C103 111.54(18)
O90 C102 C101 108.26(18)
O90 C103 C104 108.7(2)

loop_
_geom_bond_atom_site_label_1
_geom_bond_atom_site_label_2
_geom_bond_distance
Pd1 C18 1.941(2)
Pd1 C9 2.021(2)
Pd1 N1 2.1140(19)
Pd1 Br1 2.5684(3)
N1 C10 1.487(3)
N2 C9 1.263(3)
N2 C14 1.483(3)
N3 C18 1.149(3)
N3 C19 1.461(3)
O1 C5 1.374(3)
O1 C13 1.424(3)
O2 C4 1.366(3)
O2 C12 1.432(3)
C1 C2 1.396(3)
C1 C6 1.405(3)
C1 C7 1.502(3)
C2 C3 1.407(3)
C2 C11 1.508(3)
C3 C4 1.381(3)
C4 C5 1.406(3)
C5 C6 1.373(3)
C7 C8 1.343(3)
C7 C41 1.497(3)
C8 C31 1.493(3)
C8 C9 1.500(3)
C10 C11 1.532(3)
C14 C15 1.520(3)
C14 C17 1.528(4)
C14 C16 1.534(4)
C19 C20 1.518(3)
C19 C22 1.519(3)
C19 C21 1.524(3)
C31 C32 1.392(3)
C31 C36 1.399(3)
C32 C33 1.388(3)
C33 C34 1.380(4)
C34 C35 1.385(4)
C35 C36 1.385(3)
C41 C42 1.393(3)
C41 C46 1.396(3)
C42 C43 1.389(3)
C43 C44 1.375(4)
C44 C45 1.381(4)
C45 C46 1.392(3)
Pd2 C68 1.939(2)
Pd2 C59 2.022(2)
Pd2 N4 2.1143(18)
Pd2 Br2 2.5509(3)
N4 C60 1.484(3)
N5 C59 1.260(3)
N5 C64 1.484(3)
N6 C68 1.147(3)
N6 C69 1.463(3)
O3 C55 1.367(2)
O3 C63 1.428(3)
O4 C54 1.374(2)
O4 C62 1.432(2)
C51 C52 1.396(3)
C51 C56 1.402(3)
C51 C57 1.500(3)
C52 C53 1.409(3)
C52 C61 1.514(3)
C53 C54 1.380(3)
C54 C55 1.408(3)
C55 C56 1.383(3)
C57 C58 1.344(3)
C57 C81 1.495(3)
C58 C91 1.492(3)
C58 C59 1.498(3)
C60 C61 1.527(3)
C64 C65 1.522(3)
C64 C67 1.526(3)
C64 C66 1.531(3)
C69 C71 1.515(4)
C69 C72 1.516(4)
C69 C70 1.522(4)
C81 C86 1.395(3)
C81 C82 1.399(3)
C82 C83 1.392(3)
C83 C84 1.382(3)
C84 C85 1.385(3)
C85 C86 1.390(3)
C91 C92 1.390(3)
C91 C96 1.390(3)
C92 C93 1.390(3)
C93 C94 1.372(4)
C94 C95 1.383(4)
C95 C96 1.393(3)
O90 C102 1.401(3)
O90 C103 1.424(3)
C101 C102 1.532(3)
C103 C104 1.502(4)

loop_
_geom_hbond_atom_site_label_D
_geom_hbond_atom_site_label_H
_geom_hbond_atom_site_label_A
_geom_hbond_distance_DH
_geom_hbond_distance_HA
_geom_hbond_distance_DA
_geom_hbond_angle_DHA
_geom_hbond_site_symmetry_A
N1 H01B O4 0.873(16) 2.43(2) 3.123(2) 136(2) 2_665
N4 H04A O90 0.867(15) 2.483(17) 3.286(3) 154(2) .
C71 H71B O1 0.98 2.52 3.457(3) 158.9 1_445
